data_4304687
loop_
_publ_author_name
'Emily M. Gussenhoven'
'Marilyn M. Olmstead'
'James C. Fettinger'
'Alan L. Balch'

_publ_section_title
;
Interplay of Supramolecular Organization, Metallophilic Interactions, Phase
Changes, and Luminescence in Four Polymorphs of
IrI(CO)2(OC(CH3)CHC(CH3)N(p-tol))
;
_journal_name_full 'Inorganic Chemistry'
_journal_page_first 4570
_journal_page_last 4578
_journal_paper_doi 10.1021/ic702243z
_journal_volume 47
_journal_year 2008
_chemical_formula_moiety 'C14 H14 Ir N O3'
_chemical_formula_sum 'C14 H14 Ir N O3'
_chemical_formula_weight 436.46
_chemical_name_common Ir(CO)~2~(OC(CH~3~)CHC(CH~3~)(p-tol))
_chemical_name_systematic
; 
 ? 
;
_space_group_IT_number 62
_symmetry_cell_setting orthorhombic
_symmetry_space_group_name_Hall '-P 2ac 2n'
_symmetry_space_group_name_H-M 'P n m a'
_atom_sites_solution_hydrogens geom
_atom_sites_solution_primary direct
_atom_sites_solution_secondary difmap
_audit_creation_method SHELXL-97
_cell_angle_alpha 90.00
_cell_angle_beta 90.00
_cell_angle_gamma 90.00
_cell_formula_units_Z 4
_cell_length_a 13.614(7)
_cell_length_b 6.968(4)
_cell_length_c 14.944(8)
_cell_measurement_reflns_used 5132
_cell_measurement_temperature 298(2)
_cell_measurement_theta_max 31.25
_cell_measurement_theta_min 2.73
_cell_volume 1417.6(13)
_computing_cell_refinement 'SAINT 7.16 (Bruker, 2005)'
_computing_data_collection 'APEX II (Bruker, 2005)'
_computing_data_reduction SAINT
_computing_molecular_graphics 'SHELXTL 5.1 (Sheldrick, 1994)'
_computing_publication_material SHELXL97
_computing_structure_refinement 'SHELXL-97 (Sheldrick, 1997)'
_computing_structure_solution 'SHELXS-97 (Sheldrick, 1990)'
_diffrn_ambient_temperature 298(2)
_diffrn_detector_area_resol_mean 8.3
_diffrn_measured_fraction_theta_full 0.999
_diffrn_measured_fraction_theta_max 0.999
_diffrn_measurement_device_type 'Bruker APEX II'
_diffrn_measurement_method 'phi and omega scans'
_diffrn_radiation_monochromator graphite
_diffrn_radiation_source 'fine-focus sealed tube'
_diffrn_radiation_type MoK\a
_diffrn_radiation_wavelength 0.71073
_diffrn_reflns_av_R_equivalents 0.0240
_diffrn_reflns_av_sigmaI/netI 0.0141
_diffrn_reflns_limit_h_max 19
_diffrn_reflns_limit_h_min -19
_diffrn_reflns_limit_k_max 9
_diffrn_reflns_limit_k_min -9
_diffrn_reflns_limit_l_max 20
_diffrn_reflns_limit_l_min -20
_diffrn_reflns_number 15527
_diffrn_reflns_theta_full 29.97
_diffrn_reflns_theta_max 29.97
_diffrn_reflns_theta_min 2.02
_diffrn_standards_number 0
_exptl_absorpt_coefficient_mu 9.421
_exptl_absorpt_correction_T_max 0.4723
_exptl_absorpt_correction_T_min 0.0897
_exptl_absorpt_correction_type multi-scan
_exptl_absorpt_process_details 'SADABS 2.10 (Sheldrick, 2004)'
_exptl_crystal_colour orange
_exptl_crystal_density_diffrn 2.045
_exptl_crystal_density_method 'not measured'
_exptl_crystal_description needle
_exptl_crystal_F_000 824
_exptl_crystal_size_max 0.45
_exptl_crystal_size_mid 0.10
_exptl_crystal_size_min 0.08
_refine_diff_density_max 0.695
_refine_diff_density_min -0.388
_refine_diff_density_rms 0.069
_refine_ls_extinction_coef 0.00254(13)
_refine_ls_extinction_expression Fc^*^=kFc[1+0.001xFc^2^\l^3^/sin(2\q)]^-1/4^
_refine_ls_extinction_method SHELXL
_refine_ls_goodness_of_fit_ref 1.062
_refine_ls_hydrogen_treatment constr
_refine_ls_matrix_type full
_refine_ls_number_parameters 111
_refine_ls_number_reflns 2223
_refine_ls_number_restraints 0
_refine_ls_restrained_S_all 1.062
_refine_ls_R_factor_all 0.0181
_refine_ls_R_factor_gt 0.0150
_refine_ls_shift/su_max 0.003
_refine_ls_shift/su_mean 0.000
_refine_ls_structure_factor_coef Fsqd
_refine_ls_weighting_details 'calc w=1/[\s^2^(Fo^2^)+(0.0208P)^2^+0.3517P] where P=(Fo^2^+2Fc^2^)/3'
_refine_ls_weighting_scheme calc
_refine_ls_wR_factor_gt 0.0385
_refine_ls_wR_factor_ref 0.0397
_reflns_number_gt 1994
_reflns_number_total 2223
_reflns_threshold_expression I>2\s(I)
_cod_data_source_file ic702243z-file005.cif
_cod_data_source_block orange
_cod_database_code 4304687

loop_
_symmetry_equiv_pos_as_xyz
'x, y, z'
'-x+1/2, -y, z+1/2'
'-x, y+1/2, -z'
'x+1/2, -y+1/2, -z+1/2'
'-x, -y, -z'
'x-1/2, y, -z-1/2'
'x, -y-1/2, z'
'-x-1/2, y-1/2, z-1/2'

loop_
_atom_site_label
_atom_site_type_symbol
_atom_site_fract_x
_atom_site_fract_y
_atom_site_fract_z
_atom_site_U_iso_or_equiv
_atom_site_adp_type
_atom_site_occupancy
_atom_site_symmetry_multiplicity
_atom_site_calc_flag
_atom_site_refinement_flags
_atom_site_disorder_assembly
_atom_site_disorder_group
Ir1 Ir 0.529131(8) 0.2500 0.483870(7) 0.04069(5) Uani 1 2 d S . .
O1 O 0.6552(2) 0.2500 0.32228(19) 0.0871(9) Uani 1 2 d S . .
O2 O 0.71752(19) 0.2500 0.58599(19) 0.0720(7) Uani 1 2 d S . .
O3 O 0.45323(15) 0.2500 0.60031(14) 0.0456(5) Uani 1 2 d S . .
N1 N 0.39922(19) 0.2500 0.41268(16) 0.0435(5) Uani 1 2 d S . .
C1 C 0.6052(2) 0.2500 0.3828(2) 0.0554(8) Uani 1 2 d S . .
C2 C 0.6456(3) 0.2500 0.5476(2) 0.0502(7) Uani 1 2 d S . .
C3 C 0.3248(3) 0.2500 0.7050(2) 0.0667(10) Uani 1 2 d S . .
H3B H 0.2862 0.3621 0.7179 0.080 Uiso 1 1 d R . .
H3A H 0.3844 0.2500 0.7399 0.080 Uiso 1 2 d SR . .
C4 C 0.3584(3) 0.2500 0.6093(2) 0.0482(7) Uani 1 2 d S . .
C5 C 0.2920(3) 0.2500 0.5409(2) 0.0543(8) Uani 1 2 d S . .
H5 H 0.2262 0.2500 0.5577 0.065 Uiso 1 2 calc SR . .
C6 C 0.3104(2) 0.2500 0.4473(2) 0.0475(6) Uani 1 2 d S . .
C7 C 0.2210(3) 0.2500 0.3883(3) 0.0660(9) Uani 1 2 d S . .
H7A H 0.2219 0.1385 0.3505 0.079 Uiso 1 1 d R . .
H7B H 0.1616 0.2500 0.4239 0.079 Uiso 1 2 d SR . .
C8 C 0.4082(2) 0.2500 0.31577(19) 0.0431(6) Uani 1 2 d S . .
C9 C 0.4155(2) 0.0798(3) 0.26973(15) 0.0635(6) Uani 1 1 d . . .
H9 H 0.4147 -0.0361 0.3005 0.076 Uiso 1 1 calc R . .
C10 C 0.4241(2) 0.0815(4) 0.17725(16) 0.0672(7) Uani 1 1 d . . .
H10 H 0.4278 -0.0345 0.1467 0.081 Uiso 1 1 calc R . .
C11 C 0.4275(2) 0.2500 0.1295(2) 0.0531(7) Uani 1 2 d S . .
C12 C 0.4344(4) 0.2500 0.0285(2) 0.0759(12) Uani 1 2 d S . .
H12A H 0.4305 0.3795 0.0068 0.114 Uiso 0.50 1 calc PR A -1
H12B H 0.3813 0.1762 0.0040 0.114 Uiso 0.50 1 calc PR A -1
H12C H 0.4959 0.1944 0.0105 0.114 Uiso 0.50 1 calc PR A -1

loop_
_atom_site_aniso_label
_atom_site_aniso_U_11
_atom_site_aniso_U_22
_atom_site_aniso_U_33
_atom_site_aniso_U_23
_atom_site_aniso_U_13
_atom_site_aniso_U_12
Ir1 0.04563(7) 0.04728(7) 0.02916(7) 0.000 0.00265(4) 0.000
O1 0.0736(17) 0.136(3) 0.0517(15) 0.000 0.0243(14) 0.000
O2 0.0548(14) 0.101(2) 0.0596(16) 0.000 -0.0080(13) 0.000
O3 0.0527(11) 0.0536(11) 0.0306(10) 0.000 0.0027(8) 0.000
N1 0.0505(13) 0.0494(13) 0.0305(11) 0.000 0.0002(10) 0.000
C1 0.0510(17) 0.076(2) 0.0394(16) 0.000 0.0038(14) 0.000
C2 0.0504(16) 0.0616(18) 0.0385(15) 0.000 0.0017(14) 0.000
C3 0.071(2) 0.089(3) 0.0404(17) 0.000 0.0160(16) 0.000
C4 0.0598(17) 0.0504(15) 0.0342(14) 0.000 0.0095(13) 0.000
C5 0.0490(16) 0.074(2) 0.0399(15) 0.000 0.0093(14) 0.000
C6 0.0503(16) 0.0566(17) 0.0358(14) 0.000 0.0001(13) 0.000
C7 0.0540(18) 0.096(3) 0.0485(18) 0.000 -0.0047(16) 0.000
C8 0.0477(15) 0.0504(15) 0.0311(13) 0.000 -0.0005(11) 0.000
C9 0.102(2) 0.0497(12) 0.0384(11) -0.0006(9) 0.0066(13) -0.0101(13)
C10 0.1004(19) 0.0618(14) 0.0395(11) -0.0113(10) 0.0059(13) -0.0120(15)
C11 0.0511(17) 0.075(2) 0.0336(14) 0.000 -0.0020(12) 0.000
C12 0.086(3) 0.109(4) 0.0329(17) 0.000 -0.0006(17) 0.000

loop_
_atom_type_symbol
_atom_type_description
_atom_type_scat_dispersion_real
_atom_type_scat_dispersion_imag
_atom_type_scat_source
C C 0.0033 0.0016 'International Tables Vol C Tables 4.2.6.8 and 6.1.1.4'
H H 0.0000 0.0000 'International Tables Vol C Tables 4.2.6.8 and 6.1.1.4'
N N 0.0061 0.0033 'International Tables Vol C Tables 4.2.6.8 and 6.1.1.4'
O O 0.0106 0.0060 'International Tables Vol C Tables 4.2.6.8 and 6.1.1.4'
Ir Ir -1.4442 7.9887 'International Tables Vol C Tables 4.2.6.8 and 6.1.1.4'

loop_
_geom_angle_atom_site_label_1
_geom_angle_atom_site_label_2
_geom_angle_atom_site_label_3
_geom_angle
_geom_angle_site_symmetry_1
_geom_angle_site_symmetry_3
_geom_angle_publ_flag
C1 Ir1 C2 86.54(15) . . ?
C1 Ir1 O3 176.26(12) . . ?
C2 Ir1 O3 89.72(12) . . ?
C1 Ir1 N1 93.41(13) . . ?
C2 Ir1 N1 179.95(12) . . ?
O3 Ir1 N1 90.33(10) . . ?
C1 Ir1 O1 0.97(12) . . ?
C2 Ir1 O1 85.57(13) . . ?
O3 Ir1 O1 175.30(9) . . ?
N1 Ir1 O1 94.38(10) . . ?
C1 Ir1 O2 86.31(12) . . ?
C2 Ir1 O2 0.23(12) . . ?
O3 Ir1 O2 89.95(9) . . ?
N1 Ir1 O2 179.72(9) . . ?
O1 Ir1 O2 85.35(9) . . ?
C1 Ir1 C4 163.32(13) . . ?
C2 Ir1 C4 110.14(13) . . ?
O3 Ir1 C4 20.42(9) . . ?
N1 Ir1 C4 69.91(10) . . ?
O1 Ir1 C4 164.28(9) . . ?
O2 Ir1 C4 110.37(9) . . ?
C1 Ir1 C8 67.69(13) . . ?
C2 Ir1 C8 154.23(12) . . ?
O3 Ir1 C8 116.05(9) . . ?
N1 Ir1 C8 25.72(9) . . ?
O1 Ir1 C8 68.65(10) . . ?
O2 Ir1 C8 154.00(8) . . ?
C4 Ir1 C8 95.63(9) . . ?
C1 Ir1 C6 114.04(12) . . ?
C2 Ir1 C6 159.42(13) . . ?
O3 Ir1 C6 69.70(9) . . ?
N1 Ir1 C6 20.63(9) . . ?
O1 Ir1 C6 115.00(9) . . ?
O2 Ir1 C6 159.65(8) . . ?
C4 Ir1 C6 49.28(9) . . ?
C8 Ir1 C6 46.35(8) . . ?
C1 Ir1 C5 139.23(13) . . ?
C2 Ir1 C5 134.22(14) . . ?
O3 Ir1 C5 44.50(9) . . ?
N1 Ir1 C5 45.82(10) . . ?
O1 Ir1 C5 140.20(9) . . ?
O2 Ir1 C5 134.45(9) . . ?
C4 Ir1 C5 24.08(9) . . ?
C8 Ir1 C5 71.55(9) . . ?
C6 Ir1 C5 25.20(9) . . ?
C1 Ir1 Ir1 103.573(15) . 3_646 ?
C2 Ir1 Ir1 96.88(3) . 3_646 ?
O3 Ir1 Ir1 76.863(12) . 3_646 ?
N1 Ir1 Ir1 83.132(19) . 3_646 ?
O1 Ir1 Ir1 103.676(11) . 3_646 ?
O2 Ir1 Ir1 96.932(17) . 3_646 ?
C4 Ir1 Ir1 75.216(10) . 3_646 ?
C8 Ir1 Ir1 89.496(18) . 3_646 ?
C6 Ir1 Ir1 78.917(14) . 3_646 ?
C5 Ir1 Ir1 75.709(11) . 3_646 ?
C1 Ir1 Ir1 103.573(15) . 5_656 ?
C2 Ir1 Ir1 96.88(3) . 5_656 ?
O3 Ir1 Ir1 76.863(12) . 5_656 ?
N1 Ir1 Ir1 83.132(19) . 5_656 ?
O1 Ir1 Ir1 103.676(11) . 5_656 ?
O2 Ir1 Ir1 96.932(17) . 5_656 ?
C4 Ir1 Ir1 75.216(10) . 5_656 ?
C8 Ir1 Ir1 89.496(18) . 5_656 ?
C6 Ir1 Ir1 78.917(14) . 5_656 ?
C5 Ir1 Ir1 75.709(11) . 5_656 ?
Ir1 Ir1 Ir1 0.000(5) 3_646 5_656 ?
C1 Ir1 Ir1 103.573(15) . 3_656 ?
C2 Ir1 Ir1 96.88(3) . 3_656 ?
O3 Ir1 Ir1 76.863(12) . 3_656 ?
N1 Ir1 Ir1 83.132(19) . 3_656 ?
O1 Ir1 Ir1 103.676(12) . 3_656 ?
O2 Ir1 Ir1 96.932(17) . 3_656 ?
C4 Ir1 Ir1 75.216(10) . 3_656 ?
C8 Ir1 Ir1 89.496(18) . 3_656 ?
C6 Ir1 Ir1 78.917(14) . 3_656 ?
C5 Ir1 Ir1 75.709(11) . 3_656 ?
Ir1 Ir1 Ir1 150.16(2) 3_646 3_656 ?
Ir1 Ir1 Ir1 150.16(2) 5_656 3_656 ?
C1 Ir1 Ir1 103.573(15) . 5_666 ?
C2 Ir1 Ir1 96.88(3) . 5_666 ?
O3 Ir1 Ir1 76.863(12) . 5_666 ?
N1 Ir1 Ir1 83.132(19) . 5_666 ?
O1 Ir1 Ir1 103.676(12) . 5_666 ?
O2 Ir1 Ir1 96.932(17) . 5_666 ?
C4 Ir1 Ir1 75.216(10) . 5_666 ?
C8 Ir1 Ir1 89.496(18) . 5_666 ?
C6 Ir1 Ir1 78.917(14) . 5_666 ?
C5 Ir1 Ir1 75.709(11) . 5_666 ?
Ir1 Ir1 Ir1 150.16(2) 3_646 5_666 ?
Ir1 Ir1 Ir1 150.16(2) 5_656 5_666 ?
Ir1 Ir1 Ir1 0.000(3) 3_656 5_666 ?
C1 Ir1 O3 71.57(4) . 5_666 ?
C2 Ir1 O3 96.83(5) . 5_666 ?
O3 Ir1 O3 108.93(3) . 5_666 ?
N1 Ir1 O3 83.15(4) . 5_666 ?
O1 Ir1 O3 71.72(4) . 5_666 ?
O2 Ir1 O3 96.76(4) . 5_666 ?
C4 Ir1 O3 105.25(4) . 5_666 ?
C8 Ir1 O3 75.64(4) . 5_666 ?
C6 Ir1 O3 90.14(4) . 5_666 ?
C5 Ir1 O3 98.57(4) . 5_666 ?
Ir1 Ir1 O3 165.13(3) 3_646 5_666 ?
Ir1 Ir1 O3 165.13(3) 5_656 5_666 ?
Ir1 Ir1 O3 32.07(4) 3_656 5_666 ?
Ir1 Ir1 O3 32.07(4) 5_666 5_666 ?
C1 Ir1 O3 71.57(4) . 5_656 ?
C2 Ir1 O3 96.83(5) . 5_656 ?
O3 Ir1 O3 108.93(3) . 5_656 ?
N1 Ir1 O3 83.15(4) . 5_656 ?
O1 Ir1 O3 71.72(4) . 5_656 ?
O2 Ir1 O3 96.76(4) . 5_656 ?
C4 Ir1 O3 105.25(4) . 5_656 ?
C8 Ir1 O3 75.64(4) . 5_656 ?
C6 Ir1 O3 90.14(4) . 5_656 ?
C5 Ir1 O3 98.57(4) . 5_656 ?
Ir1 Ir1 O3 32.07(4) 3_646 5_656 ?
Ir1 Ir1 O3 32.07(4) 5_656 5_656 ?
Ir1 Ir1 O3 165.13(3) 3_656 5_656 ?
Ir1 Ir1 O3 165.13(3) 5_666 5_656 ?
O3 Ir1 O3 139.63(7) 5_666 5_656 ?
C1 O1 Ir1 1.6(2) . . ?
C2 O2 Ir1 0.37(19) . . ?
C2 O2 Ir1 46.22(6) . 3_646 ?
Ir1 O2 Ir1 46.31(3) . 3_646 ?
C2 O2 Ir1 46.22(6) . 5_656 ?
Ir1 O2 Ir1 46.31(3) . 5_656 ?
Ir1 O2 Ir1 0.000(2) 3_646 5_656 ?
C2 O2 Ir1 46.22(5) . 3_656 ?
Ir1 O2 Ir1 46.31(3) . 3_656 ?
Ir1 O2 Ir1 89.47(6) 3_646 3_656 ?
Ir1 O2 Ir1 89.47(6) 5_656 3_656 ?
C2 O2 Ir1 46.22(5) . 5_666 ?
Ir1 O2 Ir1 46.31(3) . 5_666 ?
Ir1 O2 Ir1 89.47(6) 3_646 5_666 ?
Ir1 O2 Ir1 89.47(6) 5_656 5_666 ?
Ir1 O2 Ir1 0.000(3) 3_656 5_666 ?
C4 O3 Ir1 126.6(2) . . ?
C4 O3 Ir1 95.70(7) . 3_646 ?
Ir1 O3 Ir1 71.07(3) . 3_646 ?
C4 O3 Ir1 95.70(7) . 5_656 ?
Ir1 O3 Ir1 71.07(3) . 5_656 ?
Ir1 O3 Ir1 0.000(5) 3_646 5_656 ?
C4 O3 Ir1 95.70(7) . 3_656 ?
Ir1 O3 Ir1 71.07(3) . 3_656 ?
Ir1 O3 Ir1 139.63(7) 3_646 3_656 ?
Ir1 O3 Ir1 139.63(7) 5_656 3_656 ?
C4 O3 Ir1 95.70(7) . 5_666 ?
Ir1 O3 Ir1 71.07(3) . 5_666 ?
Ir1 O3 Ir1 139.63(7) 3_646 5_666 ?
Ir1 O3 Ir1 139.63(7) 5_656 5_666 ?
Ir1 O3 Ir1 0.000(5) 3_656 5_666 ?
C6 N1 C8 118.0(3) . . ?
C6 N1 Ir1 125.8(2) . . ?
C8 N1 Ir1 116.2(2) . . ?
C6 N1 Ir1 94.20(9) . 3_656 ?
C8 N1 Ir1 111.76(6) . 3_656 ?
Ir1 N1 Ir1 65.48(4) . 3_656 ?
C6 N1 Ir1 94.20(9) . 5_666 ?
C8 N1 Ir1 111.76(6) . 5_666 ?
Ir1 N1 Ir1 65.48(4) . 5_666 ?
Ir1 N1 Ir1 0.000(4) 3_656 5_666 ?
C6 N1 Ir1 94.20(9) . 5_656 ?
C8 N1 Ir1 111.76(6) . 5_656 ?
Ir1 N1 Ir1 65.48(4) . 5_656 ?
Ir1 N1 Ir1 124.63(7) 3_656 5_656 ?
Ir1 N1 Ir1 124.63(7) 5_666 5_656 ?
C6 N1 Ir1 94.20(9) . 3_646 ?
C8 N1 Ir1 111.76(6) . 3_646 ?
Ir1 N1 Ir1 65.48(4) . 3_646 ?
Ir1 N1 Ir1 124.63(7) 3_656 3_646 ?
Ir1 N1 Ir1 124.63(7) 5_666 3_646 ?
Ir1 N1 Ir1 0.000(3) 5_656 3_646 ?
O1 C1 Ir1 177.5(3) . . ?
O1 C1 Ir1 127.60(4) . 3_656 ?
Ir1 C1 Ir1 52.63(4) . 3_656 ?
O1 C1 Ir1 127.60(4) . 5_666 ?
Ir1 C1 Ir1 52.63(4) . 5_666 ?
Ir1 C1 Ir1 0.000(4) 3_656 5_666 ?
O1 C1 Ir1 127.60(4) . 5_656 ?
Ir1 C1 Ir1 52.63(4) . 5_656 ?
Ir1 C1 Ir1 104.37(8) 3_656 5_656 ?
Ir1 C1 Ir1 104.37(8) 5_666 5_656 ?
O1 C1 Ir1 127.60(4) . 3_646 ?
Ir1 C1 Ir1 52.63(4) . 3_646 ?
Ir1 C1 Ir1 104.37(8) 3_656 3_646 ?
Ir1 C1 Ir1 104.37(8) 5_666 3_646 ?
Ir1 C1 Ir1 0.000(4) 5_656 3_646 ?
O2 C2 Ir1 179.4(3) . . ?
O2 C2 Ir1 122.64(7) . 3_646 ?
Ir1 C2 Ir1 57.50(5) . 3_646 ?
O2 C2 Ir1 122.64(7) . 5_656 ?
Ir1 C2 Ir1 57.50(5) . 5_656 ?
Ir1 C2 Ir1 0.000(4) 3_646 5_656 ?
O2 C2 Ir1 122.64(7) . 3_656 ?
Ir1 C2 Ir1 57.50(5) . 3_656 ?
Ir1 C2 Ir1 110.34(9) 3_646 3_656 ?
Ir1 C2 Ir1 110.34(9) 5_656 3_656 ?
O2 C2 Ir1 122.64(7) . 5_666 ?
Ir1 C2 Ir1 57.50(5) . 5_666 ?
Ir1 C2 Ir1 110.34(9) 3_646 5_666 ?
Ir1 C2 Ir1 110.34(9) 5_656 5_666 ?
Ir1 C2 Ir1 0.000(4) 3_656 5_666 ?
C4 C3 Ir1 22.37(17) . . ?
C4 C3 Ir1 47.81(6) . 3_646 ?
Ir1 C3 Ir1 45.46(3) . 3_646 ?
C4 C3 Ir1 47.81(6) . 5_656 ?
Ir1 C3 Ir1 45.46(3) . 5_656 ?
Ir1 C3 Ir1 0.000(2) 3_646 5_656 ?
C4 C3 Ir1 47.81(6) . 3_656 ?
Ir1 C3 Ir1 45.46(3) . 3_656 ?
Ir1 C3 Ir1 90.51(7) 3_646 3_656 ?
Ir1 C3 Ir1 90.51(7) 5_656 3_656 ?
C4 C3 Ir1 47.81(6) . 5_666 ?
Ir1 C3 Ir1 45.46(3) . 5_666 ?
Ir1 C3 Ir1 90.51(7) 3_646 5_666 ?
Ir1 C3 Ir1 90.51(7) 5_656 5_666 ?
Ir1 C3 Ir1 0.000(2) 3_656 5_666 ?
C4 C3 H3B 110.9 . . ?
Ir1 C3 H3B 120.3 . . ?
Ir1 C3 H3B 156.1 3_646 . ?
Ir1 C3 H3B 156.1 5_656 . ?
Ir1 C3 H3B 76.1 3_656 . ?
Ir1 C3 H3B 76.1 5_666 . ?
C4 C3 H3A 105.0 . . ?
Ir1 C3 H3A 82.6 . . ?
Ir1 C3 H3A 88.3 3_646 . ?
Ir1 C3 H3A 88.3 5_656 . ?
Ir1 C3 H3A 88.3 3_656 . ?
Ir1 C3 H3A 88.3 5_666 . ?
H3B C3 H3A 110.6 . . ?
O3 C4 C5 125.5(3) . . ?
O3 C4 C3 113.7(3) . . ?
C5 C4 C3 120.8(3) . . ?
O3 C4 Ir1 32.94(14) . . ?
C5 C4 Ir1 92.6(2) . . ?
C3 C4 Ir1 146.6(3) . . ?
O3 C4 Ir1 65.70(7) . 3_656 ?
C5 C4 Ir1 89.60(11) . 3_656 ?
C3 C4 Ir1 116.25(8) . 3_656 ?
Ir1 C4 Ir1 59.34(4) . 3_656 ?
O3 C4 Ir1 65.70(7) . 5_666 ?
C5 C4 Ir1 89.60(11) . 5_666 ?
C3 C4 Ir1 116.25(8) . 5_666 ?
Ir1 C4 Ir1 59.34(4) . 5_666 ?
Ir1 C4 Ir1 0.000(4) 3_656 5_666 ?
O3 C4 Ir1 65.70(7) . 5_656 ?
C5 C4 Ir1 89.60(11) . 5_656 ?
C3 C4 Ir1 116.25(8) . 5_656 ?
Ir1 C4 Ir1 59.34(4) . 5_656 ?
Ir1 C4 Ir1 118.57(8) 3_656 5_656 ?
Ir1 C4 Ir1 118.57(8) 5_666 5_656 ?
O3 C4 Ir1 65.70(7) . 3_646 ?
C5 C4 Ir1 89.60(11) . 3_646 ?
C3 C4 Ir1 116.25(8) . 3_646 ?
Ir1 C4 Ir1 59.34(4) . 3_646 ?
Ir1 C4 Ir1 118.57(8) 3_656 3_646 ?
Ir1 C4 Ir1 118.57(8) 5_666 3_646 ?
Ir1 C4 Ir1 0.000(3) 5_656 3_646 ?
C4 C5 C6 128.3(3) . . ?
C4 C5 Ir1 63.31(18) . . ?
C6 C5 Ir1 65.03(17) . . ?
C4 C5 Ir1 71.76(10) . 3_656 ?
C6 C5 Ir1 79.26(11) . 3_656 ?
Ir1 C5 Ir1 54.97(4) . 3_656 ?
C4 C5 Ir1 71.76(10) . 5_666 ?
C6 C5 Ir1 79.26(11) . 5_666 ?
Ir1 C5 Ir1 54.97(4) . 5_666 ?
Ir1 C5 Ir1 0.000(3) 3_656 5_666 ?
C4 C5 Ir1 71.76(10) . 5_656 ?
C6 C5 Ir1 79.26(11) . 5_656 ?
Ir1 C5 Ir1 54.97(4) . 5_656 ?
Ir1 C5 Ir1 109.48(9) 3_656 5_656 ?
Ir1 C5 Ir1 109.48(9) 5_666 5_656 ?
C4 C5 Ir1 71.76(10) . 3_646 ?
C6 C5 Ir1 79.26(11) . 3_646 ?
Ir1 C5 Ir1 54.97(4) . 3_646 ?
Ir1 C5 Ir1 109.48(9) 3_656 3_646 ?
Ir1 C5 Ir1 109.48(9) 5_666 3_646 ?
Ir1 C5 Ir1 0.000(3) 5_656 3_646 ?
C4 C5 H5 115.8 . . ?
C6 C5 H5 115.8 . . ?
Ir1 C5 H5 179.1 . . ?
Ir1 C5 H5 125.0 3_656 . ?
Ir1 C5 H5 125.0 5_666 . ?
Ir1 C5 H5 125.0 5_656 . ?
Ir1 C5 H5 125.0 3_646 . ?
N1 C6 C5 123.4(3) . . ?
N1 C6 C7 120.9(3) . . ?
C5 C6 C7 115.8(3) . . ?
N1 C6 Ir1 33.58(14) . . ?
C5 C6 Ir1 89.8(2) . . ?
C7 C6 Ir1 154.5(2) . . ?
N1 C6 Ir1 67.78(9) . 3_656 ?
C5 C6 Ir1 81.50(11) . 3_656 ?
C7 C6 Ir1 124.03(5) . 3_656 ?
Ir1 C6 Ir1 56.59(4) . 3_656 ?
N1 C6 Ir1 67.78(9) . 5_666 ?
C5 C6 Ir1 81.50(11) . 5_666 ?
C7 C6 Ir1 124.03(5) . 5_666 ?
Ir1 C6 Ir1 56.59(4) . 5_666 ?
Ir1 C6 Ir1 0.000(2) 3_656 5_666 ?
N1 C6 Ir1 67.78(9) . 5_656 ?
C5 C6 Ir1 81.50(11) . 5_656 ?
C7 C6 Ir1 124.03(5) . 5_656 ?
Ir1 C6 Ir1 56.59(4) . 5_656 ?
Ir1 C6 Ir1 110.56(8) 3_656 5_656 ?
Ir1 C6 Ir1 110.56(8) 5_666 5_656 ?
N1 C6 Ir1 67.78(9) . 3_646 ?
C5 C6 Ir1 81.50(11) . 3_646 ?
C7 C6 Ir1 124.03(5) . 3_646 ?
Ir1 C6 Ir1 56.59(4) . 3_646 ?
Ir1 C6 Ir1 110.56(8) 3_656 3_646 ?
Ir1 C6 Ir1 110.56(8) 5_666 3_646 ?
Ir1 C6 Ir1 0.000(3) 5_656 3_646 ?
C6 C7 Ir1 17.12(15) . . ?
C6 C7 H7A 109.5 . . ?
Ir1 C7 H7A 100.2 . . ?
C6 C7 H7B 110.7 . . ?
Ir1 C7 H7B 127.9 . . ?
H7A C7 H7B 109.5 . . ?
C9 C8 C9 119.2(3) 7_565 . ?
C9 C8 N1 120.33(14) 7_565 . ?
C9 C8 N1 120.33(14) . . ?
C9 C8 Ir1 112.26(17) 7_565 . ?
C9 C8 Ir1 112.26(17) . . ?
N1 C8 Ir1 38.06(14) . . ?
C9 C8 Ir1 70.38(13) 7_565 3_656 ?
C9 C8 Ir1 161.9(2) . 3_656 ?
N1 C8 Ir1 51.45(6) . 3_656 ?
Ir1 C8 Ir1 50.50(3) . 3_656 ?
C9 C8 Ir1 70.38(13) 7_565 5_666 ?
C9 C8 Ir1 161.9(2) . 5_666 ?
N1 C8 Ir1 51.45(6) . 5_666 ?
Ir1 C8 Ir1 50.50(3) . 5_666 ?
Ir1 C8 Ir1 0.000(2) 3_656 5_666 ?
C9 C8 Ir1 161.9(2) 7_565 5_656 ?
C9 C8 Ir1 70.38(13) . 5_656 ?
N1 C8 Ir1 51.45(6) . 5_656 ?
Ir1 C8 Ir1 50.50(3) . 5_656 ?
Ir1 C8 Ir1 96.43(7) 3_656 5_656 ?
Ir1 C8 Ir1 96.43(7) 5_666 5_656 ?
C9 C8 Ir1 161.9(2) 7_565 3_646 ?
C9 C8 Ir1 70.38(13) . 3_646 ?
N1 C8 Ir1 51.45(6) . 3_646 ?
Ir1 C8 Ir1 50.50(3) . 3_646 ?
Ir1 C8 Ir1 96.43(7) 3_656 3_646 ?
Ir1 C8 Ir1 96.43(7) 5_666 3_646 ?
Ir1 C8 Ir1 0.0 5_656 3_646 ?
C8 C9 C10 119.8(2) . . ?
C8 C9 Ir1 47.89(14) . . ?
C10 C9 Ir1 144.4(2) . . ?
C8 C9 Ir1 92.52(15) . 3_646 ?
C10 C9 Ir1 145.35(19) . 3_646 ?
Ir1 C9 Ir1 51.73(4) . 3_646 ?
C8 C9 Ir1 92.52(15) . 5_656 ?
C10 C9 Ir1 145.35(19) . 5_656 ?
Ir1 C9 Ir1 51.73(4) . 5_656 ?
Ir1 C9 Ir1 0.000(3) 3_646 5_656 ?
C8 C9 H9 120.1 . . ?
C10 C9 H9 120.1 . . ?
Ir1 C9 H9 81.8 . . ?
Ir1 C9 H9 30.2 3_646 . ?
Ir1 C9 H9 30.2 5_656 . ?
C11 C10 C9 121.8(2) . . ?
C11 C10 Ir1 105.58(16) . . ?
C9 C10 Ir1 26.18(15) . . ?
C11 C10 H10 119.1 . . ?
C9 C10 H10 119.1 . . ?
Ir1 C10 H10 130.3 . . ?
C10 C11 C10 117.3(3) 7_565 . ?
C10 C11 C12 121.33(15) 7_565 . ?
C10 C11 C12 121.33(15) . . ?
C11 C12 H12A 109.5 . . ?
C11 C12 H12B 109.5 . . ?
C11 C12 H12C 109.5 . . ?

loop_
_geom_bond_atom_site_label_1
_geom_bond_atom_site_label_2
_geom_bond_distance
_geom_bond_site_symmetry_2
_geom_bond_publ_flag
Ir1 C1 1.831(3) . ?
Ir1 C2 1.849(4) . ?
Ir1 O3 2.024(2) . ?
Ir1 N1 2.064(3) . ?
Ir1 O1 2.963(3) . ?
Ir1 O2 2.984(3) . ?
Ir1 C4 2.986(3) . ?
Ir1 C8 3.004(3) . ?
Ir1 C6 3.027(4) . ?
Ir1 C5 3.339(4) . ?
Ir1 Ir1 3.6055(18) 3_646 ?
Ir1 Ir1 3.6055(18) 5_656 ?
Ir1 Ir1 3.6055(18) 3_656 ?
Ir1 Ir1 3.6055(18) 5_666 ?
Ir1 O3 3.7119(19) 5_666 ?
Ir1 O3 3.7119(19) 5_656 ?
O1 C1 1.133(4) . ?
O2 C2 1.136(4) . ?
O2 Ir1 4.950(3) 3_646 ?
O2 Ir1 4.950(3) 5_656 ?
O2 Ir1 4.950(3) 3_656 ?
O2 Ir1 4.950(3) 5_666 ?
O3 C4 1.299(4) . ?
O3 Ir1 3.7119(19) 3_646 ?
O3 Ir1 3.7119(19) 5_656 ?
O3 Ir1 3.7119(19) 3_656 ?
O3 Ir1 3.7119(19) 5_666 ?
N1 C6 1.315(4) . ?
N1 C8 1.453(4) . ?
N1 Ir1 3.934(2) 3_656 ?
N1 Ir1 3.934(2) 5_666 ?
N1 Ir1 3.934(2) 5_656 ?
N1 Ir1 3.934(2) 3_646 ?
C1 Ir1 4.410(3) 3_656 ?
C1 Ir1 4.410(3) 5_666 ?
C1 Ir1 4.410(3) 5_656 ?
C1 Ir1 4.410(3) 3_646 ?
C2 Ir1 4.244(3) 3_646 ?
C2 Ir1 4.244(3) 5_656 ?
C2 Ir1 4.244(3) 3_656 ?
C2 Ir1 4.244(3) 5_666 ?
C3 C4 1.502(4) . ?
C3 Ir1 4.905(3) 3_646 ?
C3 Ir1 4.905(3) 5_656 ?
C3 Ir1 4.905(3) 3_656 ?
C3 Ir1 4.905(3) 5_666 ?
C3 H3B 0.9604 . ?
C3 H3A 0.9645 . ?
C4 C5 1.364(5) . ?
C4 Ir1 4.053(2) 3_656 ?
C4 Ir1 4.053(2) 5_666 ?
C4 Ir1 4.053(2) 5_656 ?
C4 Ir1 4.053(2) 3_646 ?
C5 C6 1.422(5) . ?
C5 Ir1 4.267(3) 3_656 ?
C5 Ir1 4.267(3) 5_666 ?
C5 Ir1 4.267(3) 5_656 ?
C5 Ir1 4.267(3) 3_646 ?
C5 H5 0.9300 . ?
C6 C7 1.503(5) . ?
C6 Ir1 4.239(2) 3_656 ?
C6 Ir1 4.239(2) 5_666 ?
C6 Ir1 4.239(2) 5_656 ?
C6 Ir1 4.239(2) 3_646 ?
C7 H7A 0.9604 . ?
C7 H7B 0.9677 . ?
C8 C9 1.374(3) 7_565 ?
C8 C9 1.375(3) . ?
C8 Ir1 4.672(3) 3_656 ?
C8 Ir1 4.672(3) 5_666 ?
C8 Ir1 4.672(3) 5_656 ?
C8 Ir1 4.672(3) 3_646 ?
C9 C10 1.387(3) . ?
C9 Ir1 4.406(3) 3_646 ?
C9 Ir1 4.406(3) 5_656 ?
C9 H9 0.9300 . ?
C10 C11 1.374(3) . ?
C10 H10 0.9300 . ?
C11 C10 1.374(3) 7_565 ?
C11 C12 1.513(5) . ?
C12 H12A 0.9600 . ?
C12 H12B 0.9600 . ?
C12 H12C 0.9600 . ?
